data_7115865
loop_
_publ_author_name
'Anjan Bedi'
'Sashi Debnath'
'Sanjio S. Zade'

_publ_section_title
;
 Diselenolodiselenole: a selenium containing fused heterocycle for
 conjugated systems
;
_journal_name_full Chem.Commun.
_journal_page_first 13454
_journal_paper_doi 10.1039/C4cc05439C
_journal_volume 50
_journal_year 2014
_chemical_formula_moiety 'C28 H34 O2 Se4'
_chemical_formula_sum 'C28 H34 O2 Se4'
_chemical_formula_weight 718.39
_chemical_name_systematic
;
 ? 
;
_chemical_properties_physical Heat-sensitive
_space_group_crystal_system monoclinic
_space_group_IT_number 14
_space_group_name_Hall '-P 2ybc'
_space_group_name_H-M_alt 'P 1 21/c 1'
_symmetry_space_group_name_Hall '-P 2ybc'
_symmetry_space_group_name_H-M 'P 1 21/c 1'
_atom_sites_solution_hydrogens geom
_atom_sites_solution_primary direct
_atom_sites_solution_secondary difmap
_audit_creation_date 2014-06-16
_audit_creation_method
;
  Olex2 1.2-ac2
  (compiled 2012.03.27 svn.r2268, GUI svn.r4156)
;
_cell_angle_alpha 90.00
_cell_angle_beta 92.282(7)
_cell_angle_gamma 90.00
_cell_formula_units_Z 2
_cell_length_a 18.1478(13)
_cell_length_b 5.4977(4)
_cell_length_c 14.5628(9)
_cell_measurement_reflns_used 1795
_cell_measurement_temperature 140.82(10)
_cell_measurement_theta_max 27.8290
_cell_measurement_theta_min 2.2480
_cell_volume 1451.80(17)
_computing_cell_refinement
;
CrysAlisPro, Agilent Technologies,
Version 1.171.37.33c (release 11-04-2014 CrysAlis171 .NET)
(compiled Apr 11 2014,15:12:41)
;
_computing_data_collection
;
CrysAlisPro, Agilent Technologies,
Version 1.171.37.33c (release 11-04-2014 CrysAlis171 .NET)
(compiled Apr 11 2014,15:12:41)
;
_computing_data_reduction
;
CrysAlisPro, Agilent Technologies,
Version 1.171.37.33c (release 11-04-2014 CrysAlis171 .NET)
(compiled Apr 11 2014,15:12:41)
;
_computing_molecular_graphics
;
O. V. Dolomanov, L. J. Bourhis, R. J. Gildea, J. A. K. Howard and H. Puschmann,
OLEX2: a complete structure solution, refinement and analysis program.
J. Appl. Cryst. (2009). 42, 339-341.
;
_computing_publication_material
;
O. V. Dolomanov, L. J. Bourhis, R. J. Gildea, J. A. K. Howard and H. Puschmann,
OLEX2: a complete structure solution, refinement and analysis program.
J. Appl. Cryst. (2009). 42, 339-341.
;
_computing_structure_refinement
;
SHELXL, G.M. Sheldrick, Acta Cryst.
(2008). A64, 112-122
;
_computing_structure_solution
;
SHELXS, G.M. Sheldrick, Acta Cryst.
(2008). A64, 112-122
;
_diffrn_ambient_environment N~2~
_diffrn_ambient_temperature 140.82(10)
_diffrn_detector 'CCD plate'
_diffrn_detector_area_resol_mean 7.9580
_diffrn_detector_type Eos
_diffrn_measured_fraction_theta_full 0.9982
_diffrn_measured_fraction_theta_max 0.9982
_diffrn_measurement_details
;
  1 omega   19.00   95.00   1.0000   33.8400
omega____ theta____ kappa____ phi______ frames
    -       27.5074   38.0000 -120.0000 76

  2 omega   -3.00   31.00   1.0000   33.8400
omega____ theta____ kappa____ phi______ frames
    -       27.5074   57.0000 -150.0000 34

  3 omega   83.00  120.00   1.0000   33.8400
omega____ theta____ kappa____ phi______ frames
    -       27.5074  178.0000 -180.0000 37

  4 omega    3.00  107.00   1.0000   33.8400
omega____ theta____ kappa____ phi______ frames
    -       27.5074   38.0000  150.0000 104
;
_diffrn_measurement_device 'four-circle diffractometer'
_diffrn_measurement_device_type 'SuperNova, Dual, Cu at zero, Eos'
_diffrn_measurement_method '\w scans'
_diffrn_orient_matrix_UB_11 -0.0304171000
_diffrn_orient_matrix_UB_12 0.0012514000
_diffrn_orient_matrix_UB_13 -0.0323254000
_diffrn_orient_matrix_UB_21 0.0246592000
_diffrn_orient_matrix_UB_22 0.0038062000
_diffrn_orient_matrix_UB_23 -0.0363998000
_diffrn_orient_matrix_UB_31 0.0004364000
_diffrn_orient_matrix_UB_32 -0.1289528000
_diffrn_orient_matrix_UB_33 -0.0013960000
_diffrn_radiation_monochromator mirror
_diffrn_radiation_probe x-ray
_diffrn_radiation_type 'Mo K\a'
_diffrn_radiation_wavelength 0.71073
_diffrn_reflns_av_R_equivalents 0.0315
_diffrn_reflns_av_unetI/netI 0.0598
_diffrn_reflns_limit_h_max 13
_diffrn_reflns_limit_h_min -23
_diffrn_reflns_limit_k_max 6
_diffrn_reflns_limit_k_min -7
_diffrn_reflns_limit_l_max 19
_diffrn_reflns_limit_l_min -18
_diffrn_reflns_number 5218
_diffrn_reflns_theta_full 28.15
_diffrn_reflns_theta_max 28.15
_diffrn_reflns_theta_min 2.25
_diffrn_source 'SuperNova (Mo) X-ray Source'
_exptl_absorpt_coefficient_mu 5.076
_exptl_absorpt_correction_T_max 1.00000
_exptl_absorpt_correction_T_min 0.11248
_exptl_absorpt_correction_type multi-scan
_exptl_absorpt_process_details
;
CrysAlisPro, Agilent Technologies,
Version 1.171.37.33c (release 11-04-2014 CrysAlis171 .NET)
(compiled Apr 11 2014,15:12:41)
Empirical absorption correction using spherical harmonics,
 implemented in SCALE3 ABSPACK scaling algorithm.
;
_exptl_crystal_colour red
_exptl_crystal_density_diffrn 1.643
_exptl_crystal_density_method 'not measured'
_exptl_crystal_description plate
_exptl_crystal_F_000 708
_exptl_crystal_recrystallization_method 'Re-crystallisation from solvent: dichloromethane'
_exptl_crystal_size_max 0.31
_exptl_crystal_size_mid 0.14
_exptl_crystal_size_min 0.11
_refine_diff_density_max 0.647
_refine_diff_density_min -0.525
_refine_diff_density_rms 0.082
_refine_ls_extinction_method none
_refine_ls_goodness_of_fit_ref 0.975
_refine_ls_hydrogen_treatment constr
_refine_ls_matrix_type full
_refine_ls_number_parameters 155
_refine_ls_number_reflns 3152
_refine_ls_number_restraints 0
_refine_ls_restrained_S_all 0.975
_refine_ls_R_factor_all 0.0889
_refine_ls_R_factor_gt 0.0462
_refine_ls_shift/su_max 0.001
_refine_ls_shift/su_mean 0.000
_refine_ls_structure_factor_coef Fsqd
_refine_ls_weighting_details 'calc w=1/[\s^2^(Fo^2^)+(0.0357P)^2^+0.0000P] where P=(Fo^2^+2Fc^2^)/3'
_refine_ls_weighting_scheme calc
_refine_ls_wR_factor_gt 0.0870
_refine_ls_wR_factor_ref 0.1051
_reflns_number_gt 1882
_reflns_number_total 3152
_reflns_threshold_expression >2sigma(I)
_cod_data_source_file c4cc05439c2.cif
_cod_data_source_block ssz_ab_ohexdise
_cod_original_cell_volume 1451.79(18)
_cod_database_code 7115865
_chemical_oxdiff_formula C28H34Se4O2
_reflns_odcompleteness_completeness 99.82
_reflns_odcompleteness_iscentric 1
_reflns_odcompleteness_theta 26.32

loop_
_space_group_symop_id
_space_group_symop_operation_xyz
1 'x, y, z'
2 '-x, y+1/2, -z+1/2'
3 '-x, -y, -z'
4 'x, -y-1/2, z-1/2'

loop_
_atom_site_label
_atom_site_type_symbol
_atom_site_fract_x
_atom_site_fract_y
_atom_site_fract_z
_atom_site_U_iso_or_equiv
_atom_site_adp_type
_atom_site_occupancy
_atom_site_symmetry_multiplicity
_atom_site_calc_flag
_atom_site_refinement_flags
Se0A Se 0.88364(3) 0.14021(9) 0.61478(3) 0.0644(2) Uani 1 1 d .
Se1A Se 0.98222(3) -0.12416(9) 0.64969(3) 0.05962(19) Uani 1 1 d .
O0AA O 0.72453(17) 0.7075(6) 0.2496(2) 0.0674(9) Uani 1 1 d .
C1AA C 1.0223(2) -0.0763(7) 0.5305(3) 0.0441(10) Uani 1 1 d .
C2AA C 0.7738(3) 0.5987(8) 0.3088(3) 0.0490(11) Uani 1 1 d .
C3AA C 0.8661(2) 0.3349(7) 0.4318(3) 0.0448(11) Uani 1 1 d .
C4AA C 0.9155(3) 0.1850(7) 0.4919(3) 0.0470(11) Uani 1 1 d .
C5AA C 0.7493(3) 0.8979(8) 0.1912(3) 0.0645(14) Uani 1 1 d .
H5AA H 0.7914 0.8437 0.1576 0.077 Uiso 1 1 calc R
H5AB H 0.7639 1.0391 0.2276 0.077 Uiso 1 1 calc R
C6AA C 0.8472(3) 0.6691(7) 0.3240(3) 0.0513(12) Uani 1 1 d .
H6AA H 0.8658 0.8032 0.2936 0.062 Uiso 1 1 calc R
C7AA C 0.7466(3) 0.4006(8) 0.3575(3) 0.0580(12) Uani 1 1 d .
H7AA H 0.6974 0.3560 0.3491 0.070 Uiso 1 1 calc R
C8AA C 0.6020(3) 0.8057(9) -0.0063(4) 0.0767(16) Uani 1 1 d .
H8AA H 0.5585 0.8176 0.0300 0.092 Uiso 1 1 calc R
H8AB H 0.6085 0.9611 -0.0365 0.092 Uiso 1 1 calc R
C9AA C 0.8923(2) 0.5363(7) 0.3852(3) 0.0493(11) Uani 1 1 d .
H9AA H 0.9412 0.5834 0.3951 0.059 Uiso 1 1 calc R
C0BA C 0.6859(3) 0.9610(8) 0.1255(3) 0.0701(15) Uani 1 1 d .
H0BA H 0.6979 1.1074 0.0921 0.084 Uiso 1 1 calc R
H0BB H 0.6425 0.9946 0.1603 0.084 Uiso 1 1 calc R
C1BA C 0.7917(3) 0.2716(8) 0.4176(3) 0.0557(12) Uani 1 1 d .
H1BA H 0.7727 0.1405 0.4493 0.067 Uiso 1 1 calc R
C2BA C 0.6684(3) 0.7580(9) 0.0574(4) 0.0737(16) Uani 1 1 d .
H2BA H 0.7110 0.7318 0.0206 0.088 Uiso 1 1 calc R
H2BB H 0.6599 0.6094 0.0914 0.088 Uiso 1 1 calc R
C3BA C 0.5892(3) 0.6122(10) -0.0786(4) 0.098(2) Uani 1 1 d .
H3BA H 0.6339 0.5933 -0.1124 0.118 Uiso 1 1 calc R
H3BB H 0.5798 0.4587 -0.0484 0.118 Uiso 1 1 calc R
C C 0.5267(4) 0.6656(14) -0.1450(5) 0.145(3) Uani 1 1 d .
HA H 0.5227 0.5381 -0.1900 0.217 Uiso 1 1 calc R
HB H 0.5354 0.8176 -0.1752 0.217 Uiso 1 1 calc R
HC H 0.4817 0.6756 -0.1127 0.217 Uiso 1 1 calc R

loop_
_atom_site_aniso_label
_atom_site_aniso_U_11
_atom_site_aniso_U_22
_atom_site_aniso_U_33
_atom_site_aniso_U_23
_atom_site_aniso_U_13
_atom_site_aniso_U_12
Se0A 0.0695(4) 0.0746(4) 0.0508(3) 0.0096(3) 0.0228(3) 0.0158(3)
Se1A 0.0657(4) 0.0704(4) 0.0439(3) 0.0135(2) 0.0159(2) 0.0078(3)
O0AA 0.055(2) 0.082(2) 0.065(2) 0.0249(19) 0.0078(18) 0.0050(18)
C1AA 0.049(3) 0.048(3) 0.036(2) 0.0001(19) 0.0140(19) -0.006(2)
C2AA 0.053(3) 0.052(3) 0.043(3) 0.001(2) 0.009(2) 0.001(2)
C3AA 0.054(3) 0.039(2) 0.042(3) -0.002(2) 0.011(2) 0.002(2)
C4AA 0.058(3) 0.045(2) 0.038(2) 0.002(2) 0.013(2) -0.008(2)
C5AA 0.076(4) 0.053(3) 0.065(3) 0.010(3) 0.011(3) 0.007(3)
C6AA 0.062(3) 0.041(3) 0.052(3) 0.003(2) 0.015(2) -0.007(2)
C7AA 0.044(3) 0.074(3) 0.057(3) 0.006(3) 0.008(2) -0.012(3)
C8AA 0.082(4) 0.078(4) 0.070(4) 0.008(3) 0.003(3) 0.015(3)
C9AA 0.054(3) 0.040(2) 0.055(3) 0.001(2) 0.011(2) -0.003(2)
C0BA 0.082(4) 0.064(3) 0.064(3) 0.009(3) 0.002(3) 0.023(3)
C1BA 0.053(3) 0.054(3) 0.060(3) 0.009(2) 0.012(3) -0.009(3)
C2BA 0.084(4) 0.067(3) 0.070(4) 0.010(3) 0.001(3) 0.019(3)
C3BA 0.099(5) 0.115(5) 0.079(4) -0.005(4) -0.001(4) 0.009(4)
C 0.150(8) 0.181(7) 0.100(6) -0.011(5) -0.033(6) 0.006(6)

loop_
_atom_type_symbol
_atom_type_description
_atom_type_scat_dispersion_real
_atom_type_scat_dispersion_imag
_atom_type_scat_source
C C 0.0033 0.0016 'International Tables Vol C Tables 4.2.6.8 and 6.1.1.4'
H H 0.0000 0.0000 'International Tables Vol C Tables 4.2.6.8 and 6.1.1.4'
O O 0.0106 0.0060 'International Tables Vol C Tables 4.2.6.8 and 6.1.1.4'
Se Se -0.0929 2.2259 'International Tables Vol C Tables 4.2.6.8 and 6.1.1.4'

loop_
_geom_angle_atom_site_label_1
_geom_angle_atom_site_label_2
_geom_angle_atom_site_label_3
_geom_angle
_geom_angle_site_symmetry_1
_geom_angle_site_symmetry_3
C4AA Se0A Se1A 91.50(14) . .
C1AA Se1A Se0A 91.85(12) . .
C2AA O0AA C5AA 119.0(4) . .
C1AA C1AA Se1A 114.2(4) 3_756 .
C4AA C1AA Se1A 121.0(3) 3_756 .
C4AA C1AA C1AA 124.7(5) 3_756 3_756
O0AA C2AA C6AA 125.4(4) . .
O0AA C2AA C7AA 115.4(4) . .
C6AA C2AA C7AA 119.2(4) . .
C9AA C3AA C4AA 121.4(4) . .
C9AA C3AA C1BA 118.1(4) . .
C1BA C3AA C4AA 120.5(4) . .
C1AA C4AA Se0A 117.5(3) 3_756 .
C1AA C4AA C3AA 127.3(4) 3_756 .
C3AA C4AA Se0A 115.2(3) . .
O0AA C5AA C0BA 107.1(4) . .
C9AA C6AA C2AA 119.3(4) . .
C1BA C7AA C2AA 120.8(4) . .
C3BA C8AA C2BA 113.7(5) . .
C6AA C9AA C3AA 121.7(4) . .
C5AA C0BA C2BA 112.3(4) . .
C7AA C1BA C3AA 120.8(4) . .
C8AA C2BA C0BA 114.4(4) . .
C C3BA C8AA 113.9(5) . .

loop_
_geom_bond_atom_site_label_1
_geom_bond_atom_site_label_2
_geom_bond_distance
_geom_bond_site_symmetry_2
Se0A Se1A 2.3450(7) .
Se0A C4AA 1.919(4) .
Se1A C1AA 1.926(4) .
O0AA C2AA 1.356(5) .
O0AA C5AA 1.432(5) .
C1AA C1AA 1.447(8) 3_756
C1AA C4AA 1.329(6) 3_756
C2AA C6AA 1.397(6) .
C2AA C7AA 1.400(5) .
C3AA C4AA 1.479(6) .
C3AA C9AA 1.393(5) .
C3AA C1BA 1.400(6) .
C4AA C1AA 1.329(6) 3_756
C5AA C0BA 1.508(6) .
C6AA C9AA 1.392(6) .
C7AA C1BA 1.372(6) .
C8AA C2BA 1.515(6) .
C8AA C3BA 1.508(7) .
C0BA C2BA 1.518(6) .
C3BA C 1.491(7) .
